data_7131299
loop_
_publ_author_name
'Xu, Yue'
'Dong, Qing-Guo'
'Dong, Jian-Peng'
'Zhang, Huan'
'Li, Bo'
'Wang, Rui'
'Zang, Shuang-Quan'

_publ_section_title
;
 Assembly of copper-clusters into a framework: enhancing the structural
 stability and photocatalytic HER performance.
;
_journal_issue 21
_journal_name_full 'Chemical communications (Cambridge, England)'
_journal_page_first 3067
_journal_page_last 3070
_journal_paper_doi 10.1039/d3cc00275f
_journal_volume 59
_journal_year 2023
_chemical_formula_moiety 'C44 H38 Cu7 F6 N8 O4 S10, 4(C3 H6 O)'
_chemical_formula_sum 'C56 H62 Cu7 F6 N8 O8 S10'
_chemical_formula_weight 1854.51
_space_group_crystal_system monoclinic
_space_group_IT_number 14
_space_group_name_Hall '-P 2ybc'
_space_group_name_H-M_alt 'P 1 21/c 1'
_atom_sites_solution_hydrogens geom
_audit_creation_date 2021-04-22
_audit_creation_method
;
Olex2 1.3
(compiled 2020.11.12 svn.r5f609507 for OlexSys, GUI svn.r6272)
;
_audit_update_record
;
2021-04-22 deposited with the CCDC.	2023-02-13 downloaded from the CCDC.
;
_cell_angle_alpha 90
_cell_angle_beta 91.1760(10)
_cell_angle_gamma 90
_cell_formula_units_Z 2
_cell_length_a 9.63270(10)
_cell_length_b 19.2788(3)
_cell_length_c 18.8668(2)
_cell_measurement_reflns_used 6253
_cell_measurement_temperature 200.00(10)
_cell_measurement_theta_max 73.0850
_cell_measurement_theta_min 4.5900
_cell_volume 3502.96(8)
_computing_cell_refinement 'CrysAlisPro 1.171.39.27b (Rigaku OD, 2015)'
_computing_data_collection 'CrysAlisPro 1.171.39.27b (Rigaku OD, 2015)'
_computing_data_reduction 'CrysAlisPro 1.171.39.27b (Rigaku OD, 2015)'
_computing_molecular_graphics 'Olex2 1.3 (Dolomanov et al., 2009)'
_computing_publication_material 'Olex2 1.3 (Dolomanov et al., 2009)'
_computing_structure_refinement 'SHELXL 2018/3 (Sheldrick, 2015)'
_computing_structure_solution 'olex2.solve 1.3 (Bourhis et al., 2015)'
_diffrn_ambient_temperature 200.00(10)
_diffrn_measured_fraction_theta_full 0.999
_diffrn_measured_fraction_theta_max 0.976
_diffrn_measurement_details
;
List of Runs (angles in degrees, time in seconds):

  # Type    Start    End  Width  t~exp~   \w     \q     \k     \f   Frames
#--------------------------------------------------------------------------
  1  \w     30.00  56.00   0.50    0.50    --    0.00  82.00-180.00   52
  2  \w     18.00  89.00   0.50    0.50    --    0.00  57.00 -30.00  142
  3  \w     19.00  87.00   0.50    0.50    --    0.00  38.00 -90.00  136
  4  \w    148.00 175.00   0.50    4.00    --   95.20  30.00 120.00   54
  5  \w     86.00 185.00   0.50    4.00    --   95.20  45.00 150.00  198
  6  \w      6.00  74.00   0.50    4.00    --   95.20 -61.00-120.00  136
  7  \w      7.00 124.00   0.50    4.00    --   95.20 -82.00-120.00  234
  8  \w     23.00  69.00   0.50    4.00    --   95.20 -30.00   0.00   92
  9  \w     90.00 115.00   0.50    4.00    --   95.20 -30.00   0.00   50
 10  \w     80.00 118.00   0.50    4.00    --   95.20 -61.00-120.00   76
 11  \w     10.00  36.00   0.50    4.00    --   95.20 -30.00 -90.00   52
 12  \w     74.00 100.00   0.50    4.00    --   95.20 -30.00 -90.00   52
 13  \w    140.00 177.00   0.50    4.00    --   95.20  30.00-180.00   74
 14  \w     76.00 131.00   0.50    4.00    --   95.20  45.00-180.00  110
 15  \w     87.00 145.00   0.50    4.00    --   95.20  30.00 120.00  116
;
_diffrn_measurement_device 'four-circle diffractometer'
_diffrn_measurement_device_type 'XtaLAB AFC12 (RINC): Kappa single'
_diffrn_measurement_method '\w scans'
_diffrn_radiation_type CuK\a
_diffrn_radiation_wavelength 1.54184
_diffrn_reflns_av_R_equivalents 0.0454
_diffrn_reflns_av_unetI/netI 0.0532
_diffrn_reflns_Laue_measured_fraction_full 0.999
_diffrn_reflns_Laue_measured_fraction_max 0.976
_diffrn_reflns_limit_h_max 11
_diffrn_reflns_limit_h_min -9
_diffrn_reflns_limit_k_max 21
_diffrn_reflns_limit_k_min -23
_diffrn_reflns_limit_l_max 23
_diffrn_reflns_limit_l_min -19
_diffrn_reflns_number 20888
_diffrn_reflns_point_group_measured_fraction_full 0.999
_diffrn_reflns_point_group_measured_fraction_max 0.976
_diffrn_reflns_theta_full 67.684
_diffrn_reflns_theta_max 74.039
_diffrn_reflns_theta_min 3.278
_exptl_absorpt_coefficient_mu 5.702
_exptl_absorpt_correction_T_max 1.00000
_exptl_absorpt_correction_T_min 0.88468
_exptl_absorpt_correction_type multi-scan
_exptl_absorpt_process_details
;
CrysAlisPro 1.171.39.27b (Rigaku Oxford Diffraction, 2015)
Empirical absorption correction using spherical harmonics,
 implemented in SCALE3 ABSPACK scaling algorithm.
;
_exptl_crystal_colour green
_exptl_crystal_colour_primary green
_exptl_crystal_density_diffrn 1.758
_exptl_crystal_description rhombohedral
_exptl_crystal_F_000 1870
_exptl_crystal_size_max 0.4
_exptl_crystal_size_mid 0.2
_exptl_crystal_size_min 0.1
_refine_diff_density_max 1.451
_refine_diff_density_min -1.036
_refine_diff_density_rms 0.138
_refine_ls_extinction_method none
_refine_ls_goodness_of_fit_ref 1.045
_refine_ls_hydrogen_treatment constr
_refine_ls_matrix_type full
_refine_ls_number_parameters 452
_refine_ls_number_reflns 6930
_refine_ls_number_restraints 92
_refine_ls_restrained_S_all 1.082
_refine_ls_R_factor_all 0.0829
_refine_ls_R_factor_gt 0.0645
_refine_ls_shift/su_max 0.000
_refine_ls_shift/su_mean 0.000
_refine_ls_structure_factor_coef Fsqd
_refine_ls_weighting_details 'w=1/[\s^2^(Fo^2^)+(0.1138P)^2^+4.4999P] where P=(Fo^2^+2Fc^2^)/3'
_refine_ls_weighting_scheme calc
_refine_ls_wR_factor_gt 0.1758
_refine_ls_wR_factor_ref 0.1904
_reflns_Friedel_coverage 0.000
_reflns_number_gt 5297
_reflns_number_total 6930
_reflns_threshold_expression 'I > 2\s(I)'
_cod_data_source_file d3cc00275f2.cif
_cod_data_source_block hy_CCDC1
_cod_depositor_comments 'Adding full bibliography for 7131298--7131299.cif.'
_cod_database_code 7131299
_shelx_shelxl_version_number 2018/3
_shelx_space_group_comment
;
The symmetry employed for this shelxl refinement is uniquely defined
by the following loop, which should always be used as a source of
symmetry information in preference to the above space-group names.
They are only intended as comments.
;
_olex2_refinement_description
;
1. Fixed Uiso
 At 1.2 times of:
  All C(H) groups
 At 1.5 times of:
  All C(H,H,H) groups
2. Restrained distances
 F1-C22
 1.39 with sigma of 0.02
 O1-C21
 1.43 with sigma of 0.01
 O2-C21
 1.43 with sigma of 0.01
 Cu4-O1
 2.2 with sigma of 0.1
 C22-C21
 1.5 with sigma of 0.01
 F4-C22
 1.39 with sigma of 0.01
 F4-C22 = C22-F1
 1.39 with sigma of 0.02
 F7-C22 = C22-F5
 1.39 with sigma of 0.02
 F11-C22
 1.39 with sigma of 0.01
 F11-C21
 2 with sigma of 0.01
 F7-C22 = C22-F1
 1.39 with sigma of 0.02
 F4-F1
 1.39 with sigma of 0.04
 F7-F5
 1.39 with sigma of 0.04
 F7-F1
 1.39 with sigma of 0.04
3. Rigid bond restraints
 O1, O2
 with sigma for 1-2 distances of 0.01 and sigma for 1-3 distances of 0.01
 F19, F11
 with sigma for 1-2 distances of 0.01 and sigma for 1-3 distances of 0.01
4. Uiso/Uaniso restraints and constraints
F7 \\sim F1: within 2A with sigma of 0.01 and sigma for terminal atoms of 0.02
within 2A
F1 \\sim F4: within 2A with sigma of 0.01 and sigma for terminal atoms of 0.02
within 2A
Uanis(C34) \\sim Ueq, Uanis(C32) \\sim Ueq, Uanis(C33) \\sim Ueq: with sigma of
0.01 and sigma for terminal atoms of 0.02
Uanis(C34) \\sim Ueq: with sigma of 0.1 and sigma for terminal atoms of 0.2
Uanis(O1) \\sim Ueq, Uanis(C21) \\sim Ueq, Uanis(O2) \\sim Ueq, Uanis(C22)
\\sim Ueq: with sigma of 0.01 and sigma for terminal atoms of 0.02
Uanis(F5) \\sim Ueq: with sigma of 0.1 and sigma for terminal atoms of 0.2
Uanis(F11) \\sim Ueq, Uanis(F7) \\sim Ueq, Uanis(F4) \\sim Ueq: with sigma of
0.1 and sigma for terminal atoms of 0.2
Uanis(F7) \\sim Ueq: with sigma of 0.01 and sigma for terminal atoms of 0.02
Uanis(F11) \\sim Ueq: with sigma of 0.01 and sigma for terminal atoms of 0.02
Uanis(F4) \\sim Ueq, Uanis(F5) \\sim Ueq: with sigma of 0.01 and sigma for
terminal atoms of 0.02
Uanis(C21) = Uanis(C22)
Uanis(C15) = Uanis(C22) = Uanis(C21)
5. Others
 Fixed Sof: F1(0.5) F4(0.5) F5(0.5) F19(0.5) F7(0.5) F11(0.5)
6.a Aromatic/amide H refined with riding coordinates:
 C6(H6), C5(H5), C2(H2), C7(H7), C13(H13), C15(H15), C10(H10), C8(H8), C9(H9),
 C12(H12)
6.b Idealised Me refined as rotating group:
 C19(H19A,H19B,H19C), C17(H17A,H17B,H17C), C29(H29A,H29B,H29C), C20(H20A,H20B,
 H20C), C31(H31A,H31B,H31C), C33(H33A,H33B,H33C), C34(H34A,H34B,H34C)
;
_smtbx_masks_void_probe_radius 1.2
_smtbx_masks_void_truncation_radius 1.2
_olex2_submission_special_instructions 'No special instructions were received'
_oxdiff_exptl_absorpt_empirical_details
;
Empirical correction (ABSPACK) includes:
- Absorption correction using spherical harmonics
- Frame scaling
;

loop_
_space_group_symop_operation_xyz
'x, y, z'
'-x, y+1/2, -z+1/2'
'-x, -y, -z'
'x, -y-1/2, z-1/2'

loop_
_atom_site_label
_atom_site_type_symbol
_atom_site_fract_x
_atom_site_fract_y
_atom_site_fract_z
_atom_site_U_iso_or_equiv
_atom_site_adp_type
_atom_site_occupancy
_atom_site_site_symmetry_order
_atom_site_calc_flag
_atom_site_refinement_flags_posn
_atom_site_refinement_flags_adp
_atom_site_refinement_flags_occupancy
_atom_site_disorder_assembly
_atom_site_disorder_group
Cu4 Cu 0.500000 0.500000 0.500000 0.0421(3) Uani 1 2 d DS . P . .
Cu3 Cu 0.54190(8) 0.47631(4) 0.87889(4) 0.0412(2) Uani 1 1 d . . . . .
Cu1 Cu 0.43029(8) 0.12112(4) 0.48971(4) 0.0415(2) Uani 1 1 d . . . . .
Cu2 Cu 0.34908(9) -0.01040(4) 0.49038(4) 0.0426(2) Uani 1 1 d . . . . .
S1 S 0.30932(14) 0.01478(7) 0.37329(7) 0.0400(3) Uani 1 1 d . . . . .
S4 S 0.66455(14) 0.37095(7) 0.99678(6) 0.0401(3) Uani 1 1 d . . . . .
S5 S 0.65836(14) 0.56935(7) 0.91561(7) 0.0424(3) Uani 1 1 d . . . . .
S2 S 0.15316(17) 0.12980(8) 0.30042(8) 0.0532(4) Uani 1 1 d . . . . .
S3 S 0.82075(17) 0.29401(9) 0.88517(7) 0.0541(4) Uani 1 1 d . . . . .
N4 N 0.6489(4) 0.3902(2) 0.8536(2) 0.0385(9) Uani 1 1 d . . . . .
N2 N 0.4197(5) 0.4075(2) 0.4686(2) 0.0423(10) Uani 1 1 d . . . . .
N3 N 0.5695(5) 0.4562(2) 0.5932(2) 0.0411(10) Uani 1 1 d . . . . .
N1 N 0.3175(5) 0.1530(2) 0.4051(2) 0.0397(9) Uani 1 1 d . . . . .
C14 C 0.7033(6) 0.3678(3) 0.7908(3) 0.0417(12) Uani 1 1 d . . . . .
C11 C 0.6572(6) 0.3987(3) 0.7229(3) 0.0424(12) Uani 1 1 d . . . . .
C6 C 0.4994(6) 0.3508(3) 0.4653(3) 0.0496(13) Uani 1 1 d . . . . .
H6 H 0.593540 0.354208 0.480858 0.059 Uiso 1 1 calc R U . . .
C4 C 0.3161(6) 0.2818(3) 0.4162(3) 0.0440(12) Uani 1 1 d . . . . .
C5 C 0.4523(6) 0.2877(3) 0.4405(3) 0.0486(13) Uani 1 1 d . . . . .
H5 H 0.512396 0.248660 0.440135 0.058 Uiso 1 1 calc R U . . .
C3 C 0.2652(6) 0.2166(3) 0.3842(3) 0.0429(12) Uani 1 1 d . . . . .
O3 O 0.0155(6) 0.2833(4) 0.6750(3) 0.0877(18) Uani 1 1 d . . . . .
C1 C 0.2672(6) 0.1025(3) 0.3654(3) 0.0407(11) Uani 1 1 d . . . . .
C16 C 0.7028(6) 0.3558(3) 0.9083(3) 0.0418(12) Uani 1 1 d . . . . .
C2 C 0.1745(7) 0.2134(3) 0.3287(3) 0.0536(15) Uani 1 1 d . . . . .
H2 H 0.128767 0.252379 0.308132 0.064 Uiso 1 1 calc R U . . .
C7 C 0.2889(7) 0.4007(3) 0.4461(3) 0.0534(14) Uani 1 1 d . . . . .
H7 H 0.229815 0.440078 0.448650 0.064 Uiso 1 1 calc R U . . .
C13 C 0.4853(7) 0.4527(4) 0.6480(3) 0.0562(16) Uani 1 1 d . . . . .
H13 H 0.393264 0.469744 0.642189 0.067 Uiso 1 1 calc R U . . .
C18 C 0.8479(7) 0.5753(4) 0.8960(4) 0.0558(15) Uani 1 1 d . . . . .
C15 C 0.7977(9) 0.3165(5) 0.7985(4) 0.0810(14) Uani 1 1 d . . . . .
H15 H 0.845212 0.295556 0.760419 0.097 Uiso 1 1 calc R U . . .
C10 C 0.7450(7) 0.4030(4) 0.6662(3) 0.0615(18) Uani 1 1 d . . . . .
H10 H 0.838132 0.387105 0.670895 0.074 Uiso 1 1 calc R U . . .
C8 C 0.2344(7) 0.3404(3) 0.4196(3) 0.0538(15) Uani 1 1 d . . . . .
H8 H 0.140280 0.338766 0.403554 0.065 Uiso 1 1 calc R U . . .
C9 C 0.6974(7) 0.4304(4) 0.6027(3) 0.0629(18) Uani 1 1 d . . . . .
H9 H 0.758487 0.430980 0.563795 0.075 Uiso 1 1 calc R U . . .
C12 C 0.5253(7) 0.4253(4) 0.7133(3) 0.0569(16) Uani 1 1 d . . . . .
H12 H 0.462041 0.424901 0.751233 0.068 Uiso 1 1 calc R U . . .
C19 C 0.9193(8) 0.6167(6) 0.9558(5) 0.086(3) Uani 1 1 d . . . . .
H19A H 0.868632 0.660117 0.963275 0.129 Uiso 1 1 calc R U . . .
H19B H 1.015002 0.627284 0.942743 0.129 Uiso 1 1 calc R U . . .
H19C H 0.919984 0.589326 0.999523 0.129 Uiso 1 1 calc R U . . .
C30 C 0.0665(9) 0.2960(5) 0.6193(4) 0.078(2) Uani 1 1 d . . . . .
C17 C 0.9085(9) 0.5044(5) 0.8892(8) 0.104(4) Uani 1 1 d . . . . .
H17A H 0.894894 0.478561 0.933190 0.156 Uiso 1 1 calc R U . . .
H17B H 1.008009 0.508162 0.880098 0.156 Uiso 1 1 calc R U . . .
H17C H 0.862294 0.480001 0.849687 0.156 Uiso 1 1 calc R U . . .
C29 C -0.0212(13) 0.2985(7) 0.5534(5) 0.117(4) Uani 1 1 d . . . . .
H29A H -0.116932 0.286099 0.564542 0.176 Uiso 1 1 calc R U . . .
H29B H 0.014923 0.265609 0.518739 0.176 Uiso 1 1 calc R U . . .
H29C H -0.019140 0.345478 0.533607 0.176 Uiso 1 1 calc R U . . .
C20 C 0.8580(9) 0.6136(6) 0.8271(5) 0.099(3) Uani 1 1 d . . . . .
H20A H 0.800819 0.590134 0.790790 0.148 Uiso 1 1 calc R U . . .
H20B H 0.954932 0.614326 0.812285 0.148 Uiso 1 1 calc R U . . .
H20C H 0.824873 0.661213 0.833101 0.148 Uiso 1 1 calc R U . . .
O4 O 0.4590(12) 0.2423(7) 0.7509(7) 0.176(5) Uani 1 1 d . . . . .
C31 C 0.2195(11) 0.3089(7) 0.6125(6) 0.113(4) Uani 1 1 d . . . . .
H31A H 0.263041 0.311823 0.659830 0.169 Uiso 1 1 calc R U . . .
H31B H 0.233990 0.352531 0.587105 0.169 Uiso 1 1 calc R U . . .
H31C H 0.261379 0.270665 0.586155 0.169 Uiso 1 1 calc R U . . .
C32 C 0.5345(14) 0.1956(8) 0.7310(7) 0.115(4) Uani 1 1 d . U . . .
C33 C 0.5363(19) 0.1278(9) 0.7686(8) 0.163(6) Uani 1 1 d . U . . .
H33A H 0.620288 0.124531 0.798627 0.245 Uiso 1 1 calc R U . . .
H33B H 0.535595 0.090051 0.733830 0.245 Uiso 1 1 calc R U . . .
H33C H 0.454139 0.124145 0.798186 0.245 Uiso 1 1 calc R U . . .
C34 C 0.6208(18) 0.2016(10) 0.6723(9) 0.189(7) Uani 1 1 d . U . . .
H34A H 0.590338 0.240859 0.642928 0.283 Uiso 1 1 calc R U . . .
H34B H 0.615631 0.158822 0.644213 0.283 Uiso 1 1 calc R U . . .
H34C H 0.716848 0.209124 0.688673 0.283 Uiso 1 1 calc R U . . .
O1 O 0.2791(5) 0.5255(3) 0.5550(2) 0.0585(11) Uani 1 1 d D U . . .
C21 C 0.1647(8) 0.5519(4) 0.5756(4) 0.0810(14) Uani 1 1 d D U . . .
F1 F 0.173(2) 0.5396(12) 0.6982(9) 0.138(6) Uani 0.5 1 d D U P A 2
C22 C 0.0904(8) 0.5346(5) 0.6389(4) 0.0810(14) Uani 1 1 d D U . . .
O2 O 0.1494(13) 0.6228(5) 0.5659(8) 0.189(5) Uani 1 1 d D U . . .
F4 F 0.086(2) 0.6047(7) 0.6597(10) 0.178(6) Uani 0.5 1 d D U P A 1
F5 F 0.086(2) 0.4608(8) 0.6342(13) 0.172(7) Uani 0.5 1 d D U P A 2
F19 F -0.0249(7) 0.5473(5) 0.6514(5) 0.071(2) Uani 0.5 1 d . . P A 2
F7 F 0.1682(17) 0.5042(10) 0.6892(8) 0.111(5) Uani 0.5 1 d D U P A 1
F11 F -0.007(2) 0.4992(17) 0.5967(11) 0.283(14) Uani 0.5 1 d D U P A 1

loop_
_atom_site_aniso_label
_atom_site_aniso_U_11
_atom_site_aniso_U_22
_atom_site_aniso_U_33
_atom_site_aniso_U_23
_atom_site_aniso_U_13
_atom_site_aniso_U_12
Cu4 0.0653(7) 0.0286(5) 0.0316(5) 0.0026(4) -0.0161(5) 0.0018(5)
Cu3 0.0508(5) 0.0389(4) 0.0336(4) 0.0020(3) -0.0066(3) 0.0051(3)
Cu1 0.0526(5) 0.0389(4) 0.0327(4) -0.0014(3) -0.0083(3) -0.0033(3)
Cu2 0.0530(5) 0.0398(4) 0.0345(4) -0.0004(3) -0.0065(3) -0.0035(3)
S1 0.0491(7) 0.0363(7) 0.0344(6) -0.0021(5) -0.0090(5) -0.0061(5)
S4 0.0507(7) 0.0401(7) 0.0292(6) 0.0040(5) -0.0079(5) 0.0044(5)
S5 0.0493(7) 0.0417(7) 0.0359(6) 0.0011(5) -0.0018(5) 0.0013(5)
S2 0.0681(9) 0.0454(8) 0.0451(7) 0.0003(6) -0.0243(7) -0.0025(7)
S3 0.0703(9) 0.0543(9) 0.0375(7) 0.0055(6) -0.0044(6) 0.0229(7)
N4 0.046(2) 0.040(2) 0.0296(19) 0.0039(17) -0.0043(17) 0.0039(19)
N2 0.058(3) 0.031(2) 0.037(2) 0.0027(17) -0.0113(19) 0.000(2)
N3 0.057(3) 0.035(2) 0.030(2) -0.0010(17) -0.0078(18) 0.004(2)
N1 0.048(2) 0.035(2) 0.036(2) 0.0009(17) -0.0068(18) -0.0029(18)
C14 0.051(3) 0.043(3) 0.031(2) -0.003(2) -0.005(2) 0.005(2)
C11 0.054(3) 0.043(3) 0.030(2) 0.002(2) -0.003(2) 0.006(2)
C6 0.057(3) 0.038(3) 0.053(3) -0.002(2) -0.011(3) -0.003(3)
C4 0.058(3) 0.039(3) 0.035(3) 0.003(2) -0.006(2) -0.002(2)
C5 0.055(3) 0.036(3) 0.054(3) 0.000(2) -0.006(3) 0.002(2)
C3 0.049(3) 0.040(3) 0.040(3) 0.001(2) -0.007(2) 0.001(2)
O3 0.092(4) 0.112(5) 0.058(3) -0.014(3) 0.001(3) 0.019(3)
C1 0.045(3) 0.043(3) 0.033(2) 0.003(2) -0.006(2) -0.004(2)
C16 0.049(3) 0.038(3) 0.039(3) 0.005(2) -0.006(2) 0.001(2)
C2 0.063(4) 0.044(3) 0.053(3) 0.001(3) -0.021(3) 0.000(3)
C7 0.059(3) 0.045(3) 0.056(3) -0.003(3) -0.015(3) 0.012(3)
C13 0.054(3) 0.072(4) 0.042(3) 0.001(3) -0.009(3) 0.017(3)
C18 0.052(3) 0.060(4) 0.055(4) 0.003(3) 0.003(3) -0.003(3)
C15 0.089(3) 0.096(3) 0.058(2) 0.014(2) -0.003(2) 0.028(3)
C10 0.058(4) 0.084(5) 0.042(3) 0.016(3) 0.001(3) 0.021(3)
C8 0.059(4) 0.042(3) 0.059(4) -0.007(3) -0.019(3) 0.008(3)
C9 0.067(4) 0.082(5) 0.040(3) 0.020(3) 0.004(3) 0.022(4)
C12 0.058(4) 0.080(5) 0.032(3) 0.002(3) 0.001(2) 0.012(3)
C19 0.054(4) 0.117(8) 0.087(6) -0.010(5) -0.001(4) -0.015(4)
C30 0.097(6) 0.077(5) 0.062(5) -0.017(4) 0.004(4) 0.009(4)
C17 0.054(5) 0.080(6) 0.180(12) -0.011(7) 0.024(6) 0.006(4)
C29 0.136(9) 0.150(11) 0.065(5) -0.009(6) -0.014(6) 0.028(8)
C20 0.076(5) 0.148(10) 0.073(5) 0.028(6) 0.018(4) -0.016(6)
O4 0.184(10) 0.153(10) 0.194(11) 0.035(9) 0.063(9) 0.040(8)
C31 0.118(8) 0.137(11) 0.084(7) -0.016(7) 0.017(6) -0.016(7)
C32 0.120(7) 0.130(8) 0.096(6) -0.030(6) 0.004(6) -0.008(6)
C33 0.217(14) 0.154(12) 0.118(9) -0.022(9) -0.012(10) 0.051(10)
C34 0.210(13) 0.212(14) 0.146(11) -0.085(11) 0.041(10) -0.103(11)
O1 0.061(2) 0.069(3) 0.046(2) 0.009(2) -0.0031(19) 0.007(2)
C21 0.089(3) 0.096(3) 0.058(2) 0.014(2) -0.003(2) 0.028(3)
F1 0.161(10) 0.172(15) 0.082(8) 0.011(10) -0.013(7) 0.039(11)
C22 0.089(3) 0.096(3) 0.058(2) 0.014(2) -0.003(2) 0.028(3)
O2 0.191(9) 0.140(8) 0.234(12) 0.055(8) 0.005(9) 0.030(7)
F4 0.201(12) 0.187(13) 0.146(10) -0.013(10) -0.024(10) 0.059(11)
F5 0.178(13) 0.135(12) 0.207(15) 0.039(11) 0.075(12) -0.006(10)
F19 0.034(3) 0.109(7) 0.070(5) 0.015(5) 0.020(3) 0.022(4)
F7 0.102(7) 0.151(13) 0.080(8) 0.058(8) 0.028(6) 0.050(8)
F11 0.196(17) 0.31(2) 0.34(2) 0.053(17) -0.070(16) -0.044(16)

loop_
_atom_type_symbol
_atom_type_description
_atom_type_scat_dispersion_real
_atom_type_scat_dispersion_imag
_atom_type_scat_source
C C 0.0181 0.0091 'International Tables Vol C Tables 4.2.6.8 and 6.1.1.4'
H H 0.0000 0.0000 'International Tables Vol C Tables 4.2.6.8 and 6.1.1.4'
Cu Cu -1.9646 0.5888 'International Tables Vol C Tables 4.2.6.8 and 6.1.1.4'
F F 0.0727 0.0534 'International Tables Vol C Tables 4.2.6.8 and 6.1.1.4'
N N 0.0311 0.0180 'International Tables Vol C Tables 4.2.6.8 and 6.1.1.4'
O O 0.0492 0.0322 'International Tables Vol C Tables 4.2.6.8 and 6.1.1.4'
S S 0.3331 0.5567 'International Tables Vol C Tables 4.2.6.8 and 6.1.1.4'

loop_
_geom_angle_atom_site_label_1
_geom_angle_atom_site_label_2
_geom_angle_atom_site_label_3
_geom_angle
_geom_angle_site_symmetry_1
_geom_angle_site_symmetry_3
_geom_angle_publ_flag
N2 Cu4 N2 180.0 . 3_666 ?
N2 Cu4 N3 89.77(17) 3_666 . ?
N2 Cu4 N3 90.23(17) 3_666 3_666 ?
N2 Cu4 N3 90.24(17) . . ?
N2 Cu4 N3 89.77(17) . 3_666 ?
N2 Cu4 O1 91.67(18) 3_666 . ?
N2 Cu4 O1 88.33(18) 3_666 3_666 ?
N2 Cu4 O1 91.67(18) . 3_666 ?
N2 Cu4 O1 88.33(18) . . ?
N3 Cu4 N3 180.0 . 3_666 ?
N3 Cu4 O1 90.55(16) 3_666 . ?
N3 Cu4 O1 89.45(16) . . ?
N3 Cu4 O1 89.45(16) 3_666 3_666 ?
N3 Cu4 O1 90.55(16) . 3_666 ?
O1 Cu4 O1 180.0 . 3_666 ?
Cu2 Cu3 Cu1 63.91(3) 2_656 4_566 ?
Cu2 Cu3 Cu1 53.08(3) 4_566 4_566 ?
Cu2 Cu3 Cu2 63.63(3) 2_656 4_566 ?
S1 Cu3 Cu1 73.25(4) 4_566 4_566 ?
S1 Cu3 Cu2 114.11(5) 4_566 2_656 ?
S1 Cu3 Cu2 50.67(4) 4_566 4_566 ?
S5 Cu3 Cu1 118.08(5) . 4_566 ?
S5 Cu3 Cu2 56.49(4) . 2_656 ?
S5 Cu3 Cu2 85.29(5) . 4_566 ?
S5 Cu3 S1 116.75(6) . 4_566 ?
N4 Cu3 Cu1 80.97(13) . 4_566 ?
N4 Cu3 Cu2 133.95(13) . 4_566 ?
N4 Cu3 Cu2 95.99(12) . 2_656 ?
N4 Cu3 S1 124.44(14) . 4_566 ?
N4 Cu3 S5 118.81(14) . . ?
Cu3 Cu1 Cu2 52.40(2) 4_565 3_656 ?
Cu2 Cu1 Cu3 61.24(3) . 4_565 ?
Cu2 Cu1 Cu2 62.12(3) . 3_656 ?
S4 Cu1 Cu3 73.42(4) 4_565 4_565 ?
S4 Cu1 Cu2 110.97(5) 4_565 . ?
S4 Cu1 Cu2 49.02(4) 4_565 3_656 ?
S5 Cu1 Cu3 115.02(5) 2_646 4_565 ?
S5 Cu1 Cu2 56.70(4) 2_646 . ?
S5 Cu1 Cu2 82.22(5) 2_646 3_656 ?
S5 Cu1 S4 112.37(6) 2_646 4_565 ?
N1 Cu1 Cu3 80.49(13) . 4_565 ?
N1 Cu1 Cu2 132.89(14) . 3_656 ?
N1 Cu1 Cu2 98.13(13) . . ?
N1 Cu1 S4 123.28(14) . 4_565 ?
N1 Cu1 S5 124.28(14) . 2_646 ?
Cu3 Cu2 Cu3 116.37(3) 2_646 4_565 ?
Cu3 Cu2 Cu1 78.01(3) 4_565 3_656 ?
Cu3 Cu2 Cu1 63.70(3) 2_646 3_656 ?
Cu3 Cu2 Cu2 54.28(3) 4_565 3_656 ?
Cu3 Cu2 Cu2 62.09(3) 2_646 3_656 ?
Cu1 Cu2 Cu3 65.68(3) . 4_565 ?
Cu1 Cu2 Cu3 89.18(3) . 2_646 ?
Cu1 Cu2 Cu1 117.88(3) . 3_656 ?
Cu1 Cu2 Cu2 65.22(3) . 3_656 ?
Cu2 Cu2 Cu1 52.66(3) 3_656 3_656 ?
S1 Cu2 Cu3 49.48(4) . 4_565 ?
S1 Cu2 Cu3 165.16(5) . 2_646 ?
S1 Cu2 Cu1 111.87(5) . 3_656 ?
S1 Cu2 Cu1 80.56(4) . . ?
S1 Cu2 Cu2 103.60(5) . 3_656 ?
S1 Cu2 S4 107.67(5) . 2_646 ?
S1 Cu2 S5 125.68(6) . 2_646 ?
S4 Cu2 Cu3 109.80(5) 2_646 4_565 ?
S4 Cu2 Cu3 80.22(4) 2_646 2_646 ?
S4 Cu2 Cu1 47.86(4) 2_646 3_656 ?
S4 Cu2 Cu1 165.13(5) 2_646 . ?
S4 Cu2 Cu2 100.38(5) 2_646 3_656 ?
S4 Cu2 S5 124.59(6) 2_646 2_646 ?
S5 Cu2 Cu3 115.32(5) 2_646 4_565 ?
S5 Cu2 Cu3 51.95(4) 2_646 2_646 ?
S5 Cu2 Cu1 52.55(4) 2_646 . ?
S5 Cu2 Cu1 113.55(5) 2_646 3_656 ?
S5 Cu2 Cu2 82.15(5) 2_646 3_656 ?
Cu3 S1 Cu2 79.85(5) 4_565 . ?
C1 S1 Cu3 99.19(18) . 4_565 ?
C1 S1 Cu2 108.78(18) . . ?
Cu1 S4 Cu2 83.12(5) 4_566 2_656 ?
C16 S4 Cu1 100.66(19) . 4_566 ?
C16 S4 Cu2 106.29(19) . 2_656 ?
Cu3 S5 Cu1 114.34(7) . 2_656 ?
Cu3 S5 Cu2 71.56(5) . 2_656 ?
Cu1 S5 Cu2 70.75(5) 2_656 2_656 ?
C18 S5 Cu3 118.4(2) . . ?
C18 S5 Cu1 121.4(2) . 2_656 ?
C18 S5 Cu2 103.5(2) . 2_656 ?
C2 S2 C1 89.7(3) . . ?
C15 S3 C16 89.6(3) . . ?
C14 N4 Cu3 131.9(4) . . ?
C16 N4 Cu3 114.9(4) . . ?
C16 N4 C14 111.4(4) . . ?
C6 N2 Cu4 121.1(4) . . ?
C7 N2 Cu4 122.3(4) . . ?
C7 N2 C6 116.5(5) . . ?
C13 N3 Cu4 119.6(4) . . ?
C13 N3 C9 116.9(5) . . ?
C9 N3 Cu4 123.5(4) . . ?
C3 N1 Cu1 133.4(4) . . ?
C1 N1 Cu1 114.4(4) . . ?
C1 N1 C3 111.5(4) . . ?
N4 C14 C11 120.7(5) . . ?
C15 C14 N4 113.8(5) . . ?
C15 C14 C11 125.5(6) . . ?
C10 C11 C14 121.3(5) . . ?
C12 C11 C14 121.7(5) . . ?
C12 C11 C10 117.0(5) . . ?
N2 C6 H6 118.2 . . ?
N2 C6 C5 123.5(5) . . ?
C5 C6 H6 118.2 . . ?
C5 C4 C3 120.7(5) . . ?
C8 C4 C5 117.1(5) . . ?
C8 C4 C3 122.1(5) . . ?
C6 C5 C4 119.2(5) . . ?
C6 C5 H5 120.4 . . ?
C4 C5 H5 120.4 . . ?
N1 C3 C4 121.6(5) . . ?
C2 C3 N1 114.0(5) . . ?
C2 C3 C4 124.1(5) . . ?
S2 C1 S1 120.2(3) . . ?
N1 C1 S1 126.0(4) . . ?
N1 C1 S2 113.8(4) . . ?
S3 C16 S4 121.1(3) . . ?
N4 C16 S4 125.2(4) . . ?
N4 C16 S3 113.7(4) . . ?
S2 C2 H2 124.5 . . ?
C3 C2 S2 110.9(5) . . ?
C3 C2 H2 124.5 . . ?
N2 C7 H7 118.1 . . ?
N2 C7 C8 123.7(6) . . ?
C8 C7 H7 118.1 . . ?
N3 C13 H13 118.4 . . ?
N3 C13 C12 123.2(6) . . ?
C12 C13 H13 118.4 . . ?
C19 C18 S5 108.1(5) . . ?
C17 C18 S5 110.2(5) . . ?
C17 C18 C19 111.7(8) . . ?
C17 C18 C20 110.1(8) . . ?
C20 C18 S5 106.4(5) . . ?
C20 C18 C19 110.2(7) . . ?
S3 C15 H15 124.3 . . ?
C14 C15 S3 111.4(6) . . ?
C14 C15 H15 124.3 . . ?
C11 C10 H10 120.1 . . ?
C9 C10 C11 119.9(6) . . ?
C9 C10 H10 120.1 . . ?
C4 C8 H8 120.1 . . ?
C7 C8 C4 119.9(6) . . ?
C7 C8 H8 120.1 . . ?
N3 C9 C10 123.2(6) . . ?
N3 C9 H9 118.4 . . ?
C10 C9 H9 118.4 . . ?
C11 C12 C13 119.8(6) . . ?
C11 C12 H12 120.1 . . ?
C13 C12 H12 120.1 . . ?
C18 C19 H19A 109.5 . . ?
C18 C19 H19B 109.5 . . ?
C18 C19 H19C 109.5 . . ?
H19A C19 H19B 109.5 . . ?
H19A C19 H19C 109.5 . . ?
H19B C19 H19C 109.5 . . ?
O3 C30 C29 120.3(9) . . ?
O3 C30 C31 122.1(8) . . ?
C29 C30 C31 117.6(9) . . ?
C18 C17 H17A 109.5 . . ?
C18 C17 H17B 109.5 . . ?
C18 C17 H17C 109.5 . . ?
H17A C17 H17B 109.5 . . ?
H17A C17 H17C 109.5 . . ?
H17B C17 H17C 109.5 . . ?
C30 C29 H29A 109.5 . . ?
C30 C29 H29B 109.5 . . ?
C30 C29 H29C 109.5 . . ?
H29A C29 H29B 109.5 . . ?
H29A C29 H29C 109.5 . . ?
H29B C29 H29C 109.5 . . ?
C18 C20 H20A 109.5 . . ?
C18 C20 H20B 109.5 . . ?
C18 C20 H20C 109.5 . . ?
H20A C20 H20B 109.5 . . ?
H20A C20 H20C 109.5 . . ?
H20B C20 H20C 109.5 . . ?
C30 C31 H31A 109.5 . . ?
C30 C31 H31B 109.5 . . ?
C30 C31 H31C 109.5 . . ?
H31A C31 H31B 109.5 . . ?
H31A C31 H31C 109.5 . . ?
H31B C31 H31C 109.5 . . ?
O4 C32 C33 120.2(14) . . ?
O4 C32 C34 123.3(17) . . ?
C34 C32 C33 116.6(15) . . ?
C32 C33 H33A 109.5 . . ?
C32 C33 H33B 109.5 . . ?
C32 C33 H33C 109.5 . . ?
H33A C33 H33B 109.5 . . ?
H33A C33 H33C 109.5 . . ?
H33B C33 H33C 109.5 . . ?
C32 C34 H34A 109.5 . . ?
C32 C34 H34B 109.5 . . ?
C32 C34 H34C 109.5 . . ?
H34A C34 H34B 109.5 . . ?
H34A C34 H34C 109.5 . . ?
H34B C34 H34C 109.5 . . ?
C21 O1 Cu4 166.7(5) . . ?
O1 C21 C22 127.0(7) . . ?
O1 C21 O2 116.2(8) . . ?
O2 C21 C22 106.5(8) . . ?
F1 C22 C21 111.7(14) . . ?
F1 C22 F5 97.9(14) . . ?
F4 C22 C21 91.6(11) . . ?
F5 C22 C21 101.1(10) . . ?
F19 C22 C21 127.5(7) . . ?
F19 C22 F1 111.4(13) . . ?
F19 C22 F5 101.3(11) . . ?
F7 C22 C21 114.2(10) . . ?
F7 C22 F4 104.2(13) . . ?
F7 C22 F11 123.5(18) . . ?
F11 C22 C21 88.8(7) . . ?
F11 C22 F4 127.1(18) . . ?

loop_
_geom_bond_atom_site_label_1
_geom_bond_atom_site_label_2
_geom_bond_distance
_geom_bond_site_symmetry_2
_geom_bond_publ_flag
Cu4 N2 2.027(4) . ?
Cu4 N2 2.027(4) 3_666 ?
Cu4 N3 2.051(4) 3_666 ?
Cu4 N3 2.051(4) . ?
Cu4 O1 2.437(4) . ?
Cu4 O1 2.437(4) 3_666 ?
Cu3 Cu1 3.0245(11) 4_566 ?
Cu3 Cu2 2.6731(11) 2_656 ?
Cu3 Cu2 2.9097(11) 4_566 ?
Cu3 S1 2.2472(16) 4_566 ?
Cu3 S5 2.2189(16) . ?
Cu3 N4 2.018(4) . ?
Cu1 Cu2 2.6537(11) . ?
Cu1 Cu2 3.0301(12) 3_656 ?
Cu1 S4 2.2630(15) 4_565 ?
Cu1 S5 2.2314(15) 2_646 ?
Cu1 N1 2.008(4) . ?
Cu2 Cu2 2.9501(16) 3_656 ?
Cu2 S1 2.2865(15) . ?
Cu2 S4 2.3042(16) 2_646 ?
Cu2 S5 2.3494(15) 2_646 ?
S1 C1 1.744(6) . ?
S4 C16 1.742(6) . ?
S5 C18 1.874(7) . ?
S2 C1 1.713(5) . ?
S2 C2 1.709(6) . ?
S3 C16 1.709(6) . ?
S3 C15 1.701(8) . ?
N4 C14 1.375(7) . ?
N4 C16 1.323(6) . ?
N2 C6 1.339(8) . ?
N2 C7 1.328(8) . ?
N3 C13 1.329(8) . ?
N3 C9 1.337(8) . ?
N1 C3 1.381(7) . ?
N1 C1 1.315(7) . ?
C14 C11 1.472(7) . ?
C14 C15 1.350(10) . ?
C11 C10 1.380(8) . ?
C11 C12 1.379(8) . ?
C6 H6 0.9500 . ?
C6 C5 1.376(8) . ?
C4 C5 1.385(8) . ?
C4 C3 1.474(8) . ?
C4 C8 1.378(8) . ?
C5 H5 0.9500 . ?
C3 C2 1.351(8) . ?
O3 C30 1.194(10) . ?
C2 H2 0.9500 . ?
C7 H7 0.9500 . ?
C7 C8 1.368(9) . ?
C13 H13 0.9500 . ?
C13 C12 1.387(8) . ?
C18 C19 1.534(11) . ?
C18 C17 1.492(11) . ?
C18 C20 1.500(11) . ?
C15 H15 0.9500 . ?
C10 H10 0.9500 . ?
C10 C9 1.379(8) . ?
C8 H8 0.9500 . ?
C9 H9 0.9500 . ?
C12 H12 0.9500 . ?
C19 H19A 0.9800 . ?
C19 H19B 0.9800 . ?
C19 H19C 0.9800 . ?
C30 C29 1.490(13) . ?
C30 C31 1.503(13) . ?
C17 H17A 0.9800 . ?
C17 H17B 0.9800 . ?
C17 H17C 0.9800 . ?
C29 H29A 0.9800 . ?
C29 H29B 0.9800 . ?
C29 H29C 0.9800 . ?
C20 H20A 0.9800 . ?
C20 H20B 0.9800 . ?
C20 H20C 0.9800 . ?
O4 C32 1.222(15) . ?
C31 H31A 0.9800 . ?
C31 H31B 0.9800 . ?
C31 H31C 0.9800 . ?
C32 C33 1.49(2) . ?
C32 C34 1.404(18) . ?
C33 H33A 0.9800 . ?
C33 H33B 0.9800 . ?
C33 H33C 0.9800 . ?
C34 H34A 0.9800 . ?
C34 H34B 0.9800 . ?
C34 H34C 0.9800 . ?
O1 C21 1.282(7) . ?
C21 C22 1.444(8) . ?
C21 O2 1.386(8) . ?
F1 C22 1.364(11) . ?
C22 F4 1.407(9) . ?
C22 F5 1.427(15) . ?
C22 F19 1.166(10) . ?
C22 F7 1.332(11) . ?
C22 F11 1.396(10) . ?

loop_
_geom_torsion_atom_site_label_1
_geom_torsion_atom_site_label_2
_geom_torsion_atom_site_label_3
_geom_torsion_atom_site_label_4
_geom_torsion
_geom_torsion_site_symmetry_1
_geom_torsion_site_symmetry_2
_geom_torsion_site_symmetry_3
_geom_torsion_site_symmetry_4
_geom_torsion_publ_flag
Cu4 N2 C6 C5 -176.1(5) . . . . ?
Cu4 N2 C7 C8 174.9(5) . . . . ?
Cu4 N3 C13 C12 -178.5(6) . . . . ?
Cu4 N3 C9 C10 177.9(6) . . . . ?
Cu4 O1 C21 C22 -158.9(16) . . . . ?
Cu4 O1 C21 O2 -19(3) . . . . ?
Cu3 S1 C1 S2 130.5(3) 4_565 . . . ?
Cu3 S1 C1 N1 -48.2(5) 4_565 . . . ?
Cu3 S5 C18 C19 -149.4(5) . . . . ?
Cu3 S5 C18 C17 -27.0(8) . . . . ?
Cu3 S5 C18 C20 92.3(6) . . . . ?
Cu3 N4 C14 C11 -16.6(8) . . . . ?
Cu3 N4 C14 C15 164.0(6) . . . . ?
Cu3 N4 C16 S4 11.1(6) . . . . ?
Cu3 N4 C16 S3 -167.5(3) . . . . ?
Cu1 S4 C16 S3 -135.8(3) 4_566 . . . ?
Cu1 S4 C16 N4 45.7(5) 4_566 . . . ?
Cu1 S5 C18 C19 2.3(6) 2_656 . . . ?
Cu1 S5 C18 C17 124.7(7) 2_656 . . . ?
Cu1 S5 C18 C20 -116.1(6) 2_656 . . . ?
Cu1 N1 C3 C4 15.9(8) . . . . ?
Cu1 N1 C3 C2 -169.6(4) . . . . ?
Cu1 N1 C1 S1 -9.3(6) . . . . ?
Cu1 N1 C1 S2 171.9(3) . . . . ?
Cu2 S1 C1 S2 -147.2(3) . . . . ?
Cu2 S1 C1 N1 34.1(5) . . . . ?
Cu2 S4 C16 S3 138.3(3) 2_656 . . . ?
Cu2 S4 C16 N4 -40.2(5) 2_656 . . . ?
Cu2 S5 C18 C19 -73.2(6) 2_656 . . . ?
Cu2 S5 C18 C17 49.2(7) 2_656 . . . ?
Cu2 S5 C18 C20 168.4(6) 2_656 . . . ?
N4 C14 C11 C10 149.7(6) . . . . ?
N4 C14 C11 C12 -29.5(9) . . . . ?
N4 C14 C15 S3 0.4(9) . . . . ?
N2 C6 C5 C4 1.3(10) . . . . ?
N2 C7 C8 C4 1.1(10) . . . . ?
N3 C13 C12 C11 -1.5(11) . . . . ?
N1 C3 C2 S2 -0.5(7) . . . . ?
C14 N4 C16 S4 177.9(4) . . . . ?
C14 N4 C16 S3 -0.7(6) . . . . ?
C14 C11 C10 C9 178.1(7) . . . . ?
C14 C11 C12 C13 -178.7(6) . . . . ?
C11 C14 C15 S3 -179.0(5) . . . . ?
C11 C10 C9 N3 2.7(13) . . . . ?
C6 N2 C7 C8 -1.0(9) . . . . ?
C4 C3 C2 S2 173.8(5) . . . . ?
C5 C4 C3 N1 31.1(8) . . . . ?
C5 C4 C3 C2 -142.8(6) . . . . ?
C5 C4 C8 C7 0.1(9) . . . . ?
C3 N1 C1 S1 178.7(4) . . . . ?
C3 N1 C1 S2 -0.1(6) . . . . ?
C3 C4 C5 C6 175.2(6) . . . . ?
C3 C4 C8 C7 -176.3(6) . . . . ?
C1 S2 C2 C3 0.4(5) . . . . ?
C1 N1 C3 C4 -174.1(5) . . . . ?
C1 N1 C3 C2 0.4(7) . . . . ?
C16 S3 C15 C14 -0.7(7) . . . . ?
C16 N4 C14 C11 179.6(5) . . . . ?
C16 N4 C14 C15 0.2(8) . . . . ?
C2 S2 C1 S1 -179.1(4) . . . . ?
C2 S2 C1 N1 -0.2(5) . . . . ?
C7 N2 C6 C5 -0.2(9) . . . . ?
C13 N3 C9 C10 -2.0(11) . . . . ?
C15 S3 C16 S4 -177.9(5) . . . . ?
C15 S3 C16 N4 0.8(5) . . . . ?
C15 C14 C11 C10 -30.9(11) . . . . ?
C15 C14 C11 C12 149.9(8) . . . . ?
C10 C11 C12 C13 2.0(10) . . . . ?
C8 C4 C5 C6 -1.2(9) . . . . ?
C8 C4 C3 N1 -152.7(6) . . . . ?
C8 C4 C3 C2 33.4(9) . . . . ?
C9 N3 C13 C12 1.4(10) . . . . ?
C12 C11 C10 C9 -2.6(11) . . . . ?
O1 C21 C22 F1 53.7(16) . . . . ?
O1 C21 C22 F4 127.1(12) . . . . ?
O1 C21 C22 F5 -49.6(15) . . . . ?
O1 C21 C22 F19 -163.2(11) . . . . ?
O1 C21 C22 F7 20.8(17) . . . . ?
O1 C21 C22 F11 -105.8(18) . . . . ?
O2 C21 C22 F1 -89.5(14) . . . . ?
O2 C21 C22 F4 -16.0(12) . . . . ?
O2 C21 C22 F5 167.3(13) . . . . ?
O2 C21 C22 F19 53.6(15) . . . . ?
O2 C21 C22 F7 -122.4(14) . . . . ?
O2 C21 C22 F11 111.1(18) . . . . ?
